data_7231454
loop_
_publ_author_name
'Li, Yuting'
'Zhu, Yan'
'Tu, Guangliang'
'Zhang, Jingyu'
'Zhao, Yingsheng'

_publ_section_title
;
 Silver-catalyzed direct benzylation of acetanilide: a highly efficient
 approach to unsymmetrical triarylmethanes
;
_journal_issue 53
_journal_name_full 'RSC Advances'
_journal_page_first 30374
_journal_paper_doi 10.1039/C8RA06780E
_journal_volume 8
_journal_year 2018
_chemical_formula_moiety 'C21 H18 Br N O'
_chemical_formula_sum 'C21 H18 Br N O'
_chemical_formula_weight 380.27
_chemical_name_systematic
;
 ?
;
_space_group_crystal_system triclinic
_space_group_IT_number 2
_space_group_name_Hall '-P 1'
_space_group_name_H-M_alt 'P -1'
_symmetry_space_group_name_Hall '-P 1'
_symmetry_space_group_name_H-M 'P -1'
_atom_sites_solution_hydrogens geom
_atom_sites_solution_primary direct
_atom_sites_solution_secondary difmap
_audit_creation_method SHELXL-2014
_audit_update_record
;
2018-05-09 deposited with the CCDC.
2018-08-13 downloaded from the CCDC.
;
_cell_angle_alpha 77.8330(10)
_cell_angle_beta 83.4690(10)
_cell_angle_gamma 66.8000(10)
_cell_formula_units_Z 4
_cell_length_a 9.5843(5)
_cell_length_b 10.5582(5)
_cell_length_c 19.2410(9)
_cell_measurement_reflns_used 9964
_cell_measurement_temperature 120(2)
_cell_measurement_theta_max 27.13
_cell_measurement_theta_min 2.21
_cell_volume 1748.38(15)
_computing_cell_refinement CrystalClear
_computing_data_collection CrystalClear
_computing_data_reduction CrystalStructure
_computing_molecular_graphics 'Bruker SHELXTL'
_computing_publication_material 'Bruker SHELXTL'
_computing_structure_refinement 'SHELXL-2014 (Sheldrick, 2014)'
_computing_structure_solution 'SHELXS-97 (Sheldrick, 1990)'
_diffrn_ambient_temperature 120(2)
_diffrn_measured_fraction_theta_full 1.000
_diffrn_measured_fraction_theta_max 1.000
_diffrn_measurement_device_type 'Bruker APEX-II CCD'
_diffrn_measurement_method '\f and \w scans'
_diffrn_radiation_type MoK\a
_diffrn_radiation_wavelength 0.71073
_diffrn_reflns_av_R_equivalents 0.0885
_diffrn_reflns_av_unetI/netI 0.0589
_diffrn_reflns_Laue_measured_fraction_full 1.000
_diffrn_reflns_Laue_measured_fraction_max 1.000
_diffrn_reflns_limit_h_max 11
_diffrn_reflns_limit_h_min -11
_diffrn_reflns_limit_k_max 12
_diffrn_reflns_limit_k_min -12
_diffrn_reflns_limit_l_max 23
_diffrn_reflns_limit_l_min -23
_diffrn_reflns_number 40862
_diffrn_reflns_point_group_measured_fraction_full 1.000
_diffrn_reflns_point_group_measured_fraction_max 1.000
_diffrn_reflns_theta_full 25.242
_diffrn_reflns_theta_max 25.344
_diffrn_reflns_theta_min 2.134
_diffrn_source 'fine-focus sealed tube'
_exptl_absorpt_coefficient_mu 2.358
_exptl_absorpt_correction_T_max 0.581
_exptl_absorpt_correction_T_min 0.421
_exptl_absorpt_correction_type multi-scan
_exptl_absorpt_process_details 'Jacobson, R. (1998) Private communication'
_exptl_crystal_colour colourless
_exptl_crystal_density_diffrn 1.445
_exptl_crystal_density_method 'not measured'
_exptl_crystal_description BLOCK
_exptl_crystal_F_000 776
_exptl_crystal_size_max 0.400
_exptl_crystal_size_mid 0.320
_exptl_crystal_size_min 0.230
_refine_diff_density_max 0.647
_refine_diff_density_min -0.768
_refine_diff_density_rms 0.086
_refine_ls_extinction_method none
_refine_ls_goodness_of_fit_ref 1.098
_refine_ls_hydrogen_treatment constr
_refine_ls_matrix_type full
_refine_ls_number_parameters 433
_refine_ls_number_reflns 6413
_refine_ls_number_restraints 0
_refine_ls_restrained_S_all 1.098
_refine_ls_R_factor_all 0.0544
_refine_ls_R_factor_gt 0.0351
_refine_ls_shift/su_max 0.001
_refine_ls_shift/su_mean 0.000
_refine_ls_structure_factor_coef Fsqd
_refine_ls_weighting_details 'w=1/[\s^2^(Fo^2^)+(0.0447P)^2^] where P=(Fo^2^+2Fc^2^)/3'
_refine_ls_weighting_scheme calc
_refine_ls_wR_factor_gt 0.0925
_refine_ls_wR_factor_ref 0.1003
_reflns_Friedel_coverage 0.000
_reflns_number_gt 5052
_reflns_number_total 6413
_reflns_threshold_expression 'I > 2\s(I)'
_cod_data_source_file c8ra06780e2.cif
_cod_data_source_block 1_CCDC2
_cod_original_cell_volume 1748.39(15)
_cod_database_code 7231454
_shelx_space_group_comment
;
The symmetry employed for this shelxl refinement is uniquely defined
by the following loop, which should always be used as a source of
symmetry information in preference to the above space-group names.
They are only intended as comments.
;
_shelx_estimated_absorpt_t_min 0.452
_shelx_estimated_absorpt_t_max 0.613
_shelxl_version_number 2014-3

loop_
_space_group_symop_operation_xyz
'x, y, z'
'-x, -y, -z'

loop_
_atom_site_label
_atom_site_type_symbol
_atom_site_fract_x
_atom_site_fract_y
_atom_site_fract_z
_atom_site_U_iso_or_equiv
_atom_site_adp_type
_atom_site_occupancy
_atom_site_site_symmetry_order
_atom_site_calc_flag
_atom_site_refinement_flags_posn
_atom_site_refinement_flags_adp
Br1 Br -0.26903(3) 0.88347(3) 0.37651(2) 0.02115(10) Uani 1 1 d . .
Br2 Br 0.25349(3) 0.85214(3) 0.13654(2) 0.02335(10) Uani 1 1 d . .
O1 O 0.2180(2) 0.5794(3) 0.28168(11) 0.0311(6) Uani 1 1 d . .
O2 O 0.6972(2) 0.6299(3) 0.28468(12) 0.0296(6) Uani 1 1 d . .
N2 N 0.4912(3) 0.6255(2) 0.24062(12) 0.0179(6) Uani 1 1 d . .
H2A H 0.4030 0.6174 0.2512 0.022 Uiso 1 1 calc R U
N1 N -0.0213(3) 0.6234(3) 0.32731(12) 0.0175(5) Uani 1 1 d . .
H1A H -0.1126 0.6289 0.3198 0.021 Uiso 1 1 calc R U
C6 C -0.0926(3) 0.7543(3) 0.42477(15) 0.0153(6) Uani 1 1 d . .
C34 C 0.8403(3) 0.7365(3) -0.05704(16) 0.0196(7) Uani 1 1 d . .
C27 C 0.4526(3) 0.7292(3) 0.11479(16) 0.0189(7) Uani 1 1 d . .
C4 C 0.0632(3) 0.6855(3) 0.52615(15) 0.0164(6) Uani 1 1 d . .
C42 C 0.5682(3) 0.6304(3) 0.29381(16) 0.0198(7) Uani 1 1 d . .
C38 C 1.0244(3) 0.8082(3) -0.13337(17) 0.0248(7) Uani 1 1 d . .
H38A H 1.0708 0.8215 -0.1792 0.030 Uiso 1 1 calc R U
C25 C 0.6511(3) 0.6571(3) 0.02598(15) 0.0190(7) Uani 1 1 d . .
C26 C 0.5046(3) 0.7423(3) 0.04481(16) 0.0216(7) Uani 1 1 d . .
H26A H 0.4401 0.8099 0.0093 0.026 Uiso 1 1 calc R U
C2 C 0.1337(3) 0.5484(3) 0.43228(16) 0.0192(7) Uani 1 1 d . .
H2B H 0.2021 0.4691 0.4135 0.023 Uiso 1 1 calc R U
C22 C 0.5446(3) 0.6328(3) 0.16855(15) 0.0165(6) Uani 1 1 d . .
C21 C 0.0864(3) 0.5972(3) 0.27400(16) 0.0210(7) Uani 1 1 d . .
C39 C 0.9106(3) 0.7565(3) -0.12413(16) 0.0225(7) Uani 1 1 d . .
H39A H 0.8795 0.7343 -0.1636 0.027 Uiso 1 1 calc R U
C35 C 0.8863(4) 0.7727(4) -0.00093(17) 0.0289(8) Uani 1 1 d . .
H35A H 0.8382 0.7624 0.0447 0.035 Uiso 1 1 calc R U
C1 C 0.0068(3) 0.6423(3) 0.39452(15) 0.0160(6) Uani 1 1 d . .
C5 C -0.0651(3) 0.7770(3) 0.48970(15) 0.0177(6) Uani 1 1 d . .
H5A H -0.1344 0.8553 0.5089 0.021 Uiso 1 1 calc R U
C3 C 0.1602(3) 0.5704(3) 0.49696(15) 0.0183(7) Uani 1 1 d . .
H3A H 0.2470 0.5051 0.5222 0.022 Uiso 1 1 calc R U
C24 C 0.7405(3) 0.5558(3) 0.07875(16) 0.0226(7) Uani 1 1 d . .
H24A H 0.8389 0.4935 0.0665 0.027 Uiso 1 1 calc R U
C23 C 0.6880(3) 0.5444(3) 0.14901(16) 0.0201(7) Uani 1 1 d . .
H23A H 0.7513 0.4749 0.1844 0.024 Uiso 1 1 calc R U
C40 C 0.7177(3) 0.6739(3) -0.05014(16) 0.0216(7) Uani 1 1 d . .
H40A H 0.7695 0.5774 -0.0613 0.026 Uiso 1 1 calc R U
C41 C 0.4856(3) 0.6370(3) 0.36480(16) 0.0234(7) Uani 1 1 d . .
H41A H 0.3848 0.6363 0.3609 0.035 Uiso 1 1 calc R U
H41B H 0.5433 0.5558 0.3997 0.035 Uiso 1 1 calc R U
H41C H 0.4746 0.7233 0.3802 0.035 Uiso 1 1 calc R U
C36 C 1.0017(4) 0.8237(4) -0.01051(18) 0.0330(8) Uani 1 1 d . .
H36A H 1.0326 0.8470 0.0286 0.040 Uiso 1 1 calc R U
C18 C 0.2793(3) 0.8186(3) 0.51594(16) 0.0208(7) Uani 1 1 d . .
H18A H 0.2105 0.8478 0.4785 0.025 Uiso 1 1 calc R U
C13 C 0.2479(3) 0.7478(3) 0.58100(15) 0.0168(6) Uani 1 1 d . .
C14 C 0.3499(3) 0.7078(3) 0.63527(16) 0.0214(7) Uani 1 1 d . .
H14A H 0.3286 0.6617 0.6807 0.026 Uiso 1 1 calc R U
C12 C -0.1453(3) 0.7763(3) 0.66240(15) 0.0218(7) Uani 1 1 d . .
H12A H -0.1466 0.6888 0.6581 0.026 Uiso 1 1 calc R U
C17 C 0.4105(3) 0.8473(3) 0.50479(17) 0.0254(7) Uani 1 1 d . .
H17A H 0.4299 0.8974 0.4601 0.030 Uiso 1 1 calc R U
C8 C -0.0240(3) 0.9398(3) 0.64042(16) 0.0204(7) Uani 1 1 d . .
H8A H 0.0583 0.9661 0.6209 0.024 Uiso 1 1 calc R U
C7 C -0.0226(3) 0.8120(3) 0.63258(15) 0.0174(6) Uani 1 1 d . .
C33 C 0.5386(4) 0.6827(4) -0.13841(17) 0.0317(8) Uani 1 1 d . .
H33A H 0.5797 0.5832 -0.1289 0.038 Uiso 1 1 calc R U
C11 C -0.2635(4) 0.8648(3) 0.69770(16) 0.0249(7) Uani 1 1 d . .
H11A H -0.3459 0.8386 0.7173 0.030 Uiso 1 1 calc R U
C15 C 0.4817(4) 0.7344(3) 0.62379(18) 0.0270(8) Uani 1 1 d . .
H15A H 0.5509 0.7050 0.6610 0.032 Uiso 1 1 calc R U
C19 C 0.1077(3) 0.7096(3) 0.59507(15) 0.0176(7) Uani 1 1 d . .
H19A H 0.1391 0.6173 0.6283 0.021 Uiso 1 1 calc R U
C16 C 0.5130(3) 0.8035(3) 0.55833(18) 0.0275(8) Uani 1 1 d . .
H16A H 0.6041 0.8208 0.5502 0.033 Uiso 1 1 calc R U
C10 C -0.2631(4) 0.9930(3) 0.70497(16) 0.0246(7) Uani 1 1 d . .
H10A H -0.3450 1.0543 0.7295 0.030 Uiso 1 1 calc R U
C20 C 0.0333(4) 0.5891(4) 0.20533(17) 0.0305(8) Uani 1 1 d . .
H20A H -0.0753 0.6064 0.2101 0.046 Uiso 1 1 calc R U
H20B H 0.0502 0.6600 0.1672 0.046 Uiso 1 1 calc R U
H20C H 0.0902 0.4958 0.1937 0.046 Uiso 1 1 calc R U
C9 C -0.1434(4) 1.0309(3) 0.67636(17) 0.0264(7) Uani 1 1 d . .
H9A H -0.1423 1.1182 0.6811 0.032 Uiso 1 1 calc R U
C37 C 1.0712(4) 0.8407(4) -0.07634(19) 0.0319(8) Uani 1 1 d . .
H37A H 1.1510 0.8745 -0.0827 0.038 Uiso 1 1 calc R U
C31 C 0.3640(4) 0.8966(5) -0.19968(18) 0.0462(12) Uani 1 1 d . .
H31A H 0.2846 0.9447 -0.2324 0.055 Uiso 1 1 calc R U
C30 C 0.4173(4) 0.9726(4) -0.16694(18) 0.0398(10) Uani 1 1 d . .
H30A H 0.3748 1.0722 -0.1767 0.048 Uiso 1 1 calc R U
C32 C 0.4239(4) 0.7529(5) -0.18564(18) 0.0425(11) Uani 1 1 d . .
H32A H 0.3861 0.7020 -0.2085 0.051 Uiso 1 1 calc R U
C28 C 0.5957(3) 0.7547(4) -0.10426(15) 0.0217(7) Uani 1 1 d . .
C29 C 0.5354(4) 0.9004(4) -0.11913(17) 0.0286(8) Uani 1 1 d . .
H29A H 0.5742 0.9513 -0.0968 0.034 Uiso 1 1 calc R U

loop_
_atom_site_aniso_label
_atom_site_aniso_U_11
_atom_site_aniso_U_22
_atom_site_aniso_U_33
_atom_site_aniso_U_23
_atom_site_aniso_U_13
_atom_site_aniso_U_12
Br1 0.01805(17) 0.02026(19) 0.02194(18) -0.00421(13) -0.00434(12) -0.00275(14)
Br2 0.01705(17) 0.0234(2) 0.02463(18) -0.00605(14) -0.00190(13) -0.00134(14)
O1 0.0183(12) 0.0523(17) 0.0251(12) -0.0088(11) 0.0025(10) -0.0157(11)
O2 0.0171(12) 0.0454(16) 0.0328(13) -0.0146(12) -0.0004(10) -0.0149(11)
N2 0.0143(13) 0.0252(15) 0.0148(13) -0.0013(11) -0.0006(10) -0.0092(12)
N1 0.0131(12) 0.0231(15) 0.0200(13) -0.0100(11) 0.0008(10) -0.0082(11)
C6 0.0120(14) 0.0160(16) 0.0175(15) -0.0007(12) -0.0020(11) -0.0055(12)
C34 0.0165(15) 0.0170(17) 0.0232(16) -0.0018(13) -0.0035(13) -0.0043(13)
C27 0.0130(15) 0.0194(17) 0.0243(17) -0.0068(14) 0.0004(12) -0.0049(13)
C4 0.0175(15) 0.0165(16) 0.0164(15) -0.0022(13) -0.0008(12) -0.0081(13)
C42 0.0190(16) 0.0180(17) 0.0208(16) -0.0040(13) -0.0024(13) -0.0046(13)
C38 0.0194(16) 0.0211(18) 0.0279(18) -0.0012(15) 0.0038(14) -0.0041(14)
C25 0.0216(16) 0.0184(17) 0.0189(16) -0.0054(13) 0.0003(13) -0.0087(14)
C26 0.0234(17) 0.0169(17) 0.0233(17) -0.0014(13) -0.0051(13) -0.0066(14)
C2 0.0161(15) 0.0178(17) 0.0244(17) -0.0059(13) 0.0021(13) -0.0070(13)
C22 0.0159(15) 0.0177(16) 0.0176(15) -0.0038(13) -0.0007(12) -0.0079(13)
C21 0.0223(17) 0.0197(17) 0.0227(16) -0.0073(13) 0.0002(13) -0.0083(14)
C39 0.0189(16) 0.0203(18) 0.0235(17) -0.0062(14) -0.0004(13) -0.0015(14)
C35 0.0320(19) 0.038(2) 0.0216(17) -0.0041(15) -0.0003(14) -0.0194(17)
C1 0.0182(15) 0.0187(17) 0.0157(15) -0.0042(13) 0.0030(12) -0.0121(13)
C5 0.0184(15) 0.0160(16) 0.0211(16) -0.0058(13) 0.0043(12) -0.0092(13)
C3 0.0158(15) 0.0166(16) 0.0218(16) -0.0020(13) -0.0024(12) -0.0054(13)
C24 0.0178(16) 0.0199(17) 0.0280(18) -0.0045(14) 0.0013(13) -0.0055(14)
C23 0.0154(15) 0.0208(17) 0.0219(16) -0.0009(13) -0.0019(13) -0.0055(13)
C40 0.0227(17) 0.0223(18) 0.0213(16) -0.0060(14) -0.0003(13) -0.0093(14)
C41 0.0219(17) 0.0249(19) 0.0230(17) -0.0072(14) -0.0018(13) -0.0066(15)
C36 0.037(2) 0.040(2) 0.0281(19) -0.0034(17) -0.0087(16) -0.0203(18)
C18 0.0226(16) 0.0223(18) 0.0205(16) -0.0076(14) -0.0005(13) -0.0100(14)
C13 0.0153(15) 0.0160(16) 0.0204(16) -0.0072(13) 0.0012(12) -0.0056(13)
C14 0.0218(16) 0.0186(17) 0.0249(17) -0.0063(14) -0.0041(13) -0.0069(14)
C12 0.0288(17) 0.0217(18) 0.0191(16) -0.0049(14) 0.0001(13) -0.0136(15)
C17 0.0271(18) 0.0243(19) 0.0276(18) -0.0104(15) 0.0049(14) -0.0116(15)
C8 0.0192(16) 0.0210(17) 0.0213(16) -0.0016(14) -0.0024(13) -0.0088(14)
C7 0.0184(15) 0.0173(17) 0.0159(15) -0.0025(13) -0.0042(12) -0.0054(13)
C33 0.035(2) 0.048(2) 0.0211(17) -0.0079(16) 0.0064(15) -0.0263(18)
C11 0.0257(17) 0.033(2) 0.0216(17) -0.0081(15) 0.0032(14) -0.0168(16)
C15 0.0209(17) 0.0228(19) 0.038(2) -0.0116(16) -0.0093(15) -0.0040(15)
C19 0.0196(16) 0.0182(17) 0.0168(15) -0.0016(13) -0.0008(12) -0.0098(13)
C16 0.0155(16) 0.0269(19) 0.043(2) -0.0175(17) 0.0041(15) -0.0072(15)
C10 0.0231(17) 0.0285(19) 0.0194(16) -0.0078(14) 0.0049(13) -0.0066(15)
C20 0.0274(18) 0.044(2) 0.0245(18) -0.0134(16) 0.0029(14) -0.0157(17)
C9 0.0302(18) 0.0192(18) 0.0306(18) -0.0083(15) 0.0000(15) -0.0086(15)
C37 0.0241(18) 0.030(2) 0.041(2) 0.0006(17) -0.0018(16) -0.0134(16)
C31 0.028(2) 0.094(4) 0.0193(18) 0.012(2) -0.0066(15) -0.035(2)
C30 0.0249(19) 0.049(3) 0.031(2) 0.0145(18) 0.0026(16) -0.0102(18)
C32 0.042(2) 0.080(3) 0.0199(18) -0.001(2) -0.0022(16) -0.041(2)
C28 0.0193(16) 0.035(2) 0.0144(15) -0.0020(14) 0.0013(12) -0.0156(15)
C29 0.0222(17) 0.037(2) 0.0261(18) 0.0015(16) -0.0020(14) -0.0146(16)

loop_
_atom_type_symbol
_atom_type_description
_atom_type_scat_dispersion_real
_atom_type_scat_dispersion_imag
_atom_type_scat_source
C C 0.0033 0.0016 'International Tables Vol C Tables 4.2.6.8 and 6.1.1.4'
H H 0.0000 0.0000 'International Tables Vol C Tables 4.2.6.8 and 6.1.1.4'
N N 0.0061 0.0033 'International Tables Vol C Tables 4.2.6.8 and 6.1.1.4'
O O 0.0106 0.0060 'International Tables Vol C Tables 4.2.6.8 and 6.1.1.4'
Br Br -0.2901 2.4595 'International Tables Vol C Tables 4.2.6.8 and 6.1.1.4'

loop_
_geom_angle_atom_site_label_1
_geom_angle_atom_site_label_2
_geom_angle_atom_site_label_3
_geom_angle
C42 N2 C22 123.6(2)
C42 N2 H2A 118.2
C22 N2 H2A 118.2
C21 N1 C1 122.9(2)
C21 N1 H1A 118.5
C1 N1 H1A 118.5
C1 C6 C5 121.8(3)
C1 C6 Br1 119.9(2)
C5 C6 Br1 118.4(2)
C35 C34 C39 118.2(3)
C35 C34 C40 124.0(3)
C39 C34 C40 117.8(3)
C26 C27 C22 121.5(3)
C26 C27 Br2 117.9(2)
C22 C27 Br2 120.6(2)
C5 C4 C3 118.2(3)
C5 C4 C19 123.0(3)
C3 C4 C19 118.7(3)
O2 C42 N2 122.2(3)
O2 C42 C41 122.2(3)
N2 C42 C41 115.6(3)
C39 C38 C37 120.4(3)
C39 C38 H38A 119.8
C37 C38 H38A 119.8
C24 C25 C26 118.4(3)
C24 C25 C40 119.2(3)
C26 C25 C40 122.4(3)
C27 C26 C25 120.4(3)
C27 C26 H26A 119.8
C25 C26 H26A 119.8
C3 C2 C1 120.1(3)
C3 C2 H2B 120.0
C1 C2 H2B 120.0
C23 C22 C27 117.8(3)
C23 C22 N2 121.7(3)
C27 C22 N2 120.6(3)
O1 C21 N1 122.4(3)
O1 C21 C20 122.2(3)
N1 C21 C20 115.4(3)
C38 C39 C34 120.6(3)
C38 C39 H39A 119.7
C34 C39 H39A 119.7
C34 C35 C36 120.9(3)
C34 C35 H35A 119.6
C36 C35 H35A 119.6
C6 C1 C2 118.1(3)
C6 C1 N1 120.8(3)
C2 C1 N1 121.1(3)
C4 C5 C6 120.0(3)
C4 C5 H5A 120.0
C6 C5 H5A 120.0
C2 C3 C4 121.8(3)
C2 C3 H3A 119.1
C4 C3 H3A 119.1
C23 C24 C25 120.7(3)
C23 C24 H24A 119.6
C25 C24 H24A 119.6
C24 C23 C22 121.1(3)
C24 C23 H23A 119.5
C22 C23 H23A 119.5
C28 C40 C25 112.2(2)
C28 C40 C34 111.9(2)
C25 C40 C34 112.3(2)
C28 C40 H40A 106.6
C25 C40 H40A 106.6
C34 C40 H40A 106.6
C42 C41 H41A 109.5
C42 C41 H41B 109.5
H41A C41 H41B 109.5
C42 C41 H41C 109.5
H41A C41 H41C 109.5
H41B C41 H41C 109.5
C37 C36 C35 120.3(3)
C37 C36 H36A 119.8
C35 C36 H36A 119.8
C13 C18 C17 120.7(3)
C13 C18 H18A 119.7
C17 C18 H18A 119.7
C18 C13 C14 118.4(3)
C18 C13 C19 122.6(3)
C14 C13 C19 119.0(3)
C15 C14 C13 120.9(3)
C15 C14 H14A 119.5
C13 C14 H14A 119.5
C11 C12 C7 121.4(3)
C11 C12 H12A 119.3
C7 C12 H12A 119.3
C16 C17 C18 120.4(3)
C16 C17 H17A 119.8
C18 C17 H17A 119.8
C7 C8 C9 121.6(3)
C7 C8 H8A 119.2
C9 C8 H8A 119.2
C8 C7 C12 117.7(3)
C8 C7 C19 122.5(3)
C12 C7 C19 119.8(3)
C32 C33 C28 121.2(4)
C32 C33 H33A 119.4
C28 C33 H33A 119.4
C12 C11 C10 120.1(3)
C12 C11 H11A 119.9
C10 C11 H11A 119.9
C16 C15 C14 120.2(3)
C16 C15 H15A 119.9
C14 C15 H15A 119.9
C7 C19 C13 113.2(2)
C7 C19 C4 113.8(2)
C13 C19 C4 110.1(2)
C7 C19 H19A 106.4
C13 C19 H19A 106.4
C4 C19 H19A 106.4
C15 C16 C17 119.4(3)
C15 C16 H16A 120.3
C17 C16 H16A 120.3
C9 C10 C11 119.8(3)
C9 C10 H10A 120.1
C11 C10 H10A 120.1
C21 C20 H20A 109.5
C21 C20 H20B 109.5
H20A C20 H20B 109.5
C21 C20 H20C 109.5
H20A C20 H20C 109.5
H20B C20 H20C 109.5
C10 C9 C8 119.4(3)
C10 C9 H9A 120.3
C8 C9 H9A 120.3
C36 C37 C38 119.6(3)
C36 C37 H37A 120.2
C38 C37 H37A 120.2
C32 C31 C30 121.0(3)
C32 C31 H31A 119.5
C30 C31 H31A 119.5
C31 C30 C29 118.9(4)
C31 C30 H30A 120.5
C29 C30 H30A 120.5
C31 C32 C33 119.8(4)
C31 C32 H32A 120.1
C33 C32 H32A 120.1
C33 C28 C29 118.7(3)
C33 C28 C40 119.7(3)
C29 C28 C40 121.5(3)
C28 C29 C30 120.3(3)
C28 C29 H29A 119.8
C30 C29 H29A 119.8

loop_
_geom_bond_atom_site_label_1
_geom_bond_atom_site_label_2
_geom_bond_distance
Br1 C6 1.894(3)
Br2 C27 1.896(3)
O1 C21 1.222(3)
O2 C42 1.227(3)
N2 C42 1.348(4)
N2 C22 1.420(3)
N2 H2A 0.8800
N1 C21 1.360(4)
N1 C1 1.420(4)
N1 H1A 0.8800
C6 C1 1.386(4)
C6 C5 1.392(4)
C34 C35 1.385(4)
C34 C39 1.401(4)
C34 C40 1.542(4)
C27 C26 1.380(4)
C27 C22 1.393(4)
C4 C5 1.383(4)
C4 C3 1.392(4)
C4 C19 1.537(4)
C42 C41 1.499(4)
C38 C39 1.379(4)
C38 C37 1.384(5)
C38 H38A 0.9500
C25 C24 1.389(4)
C25 C26 1.392(4)
C25 C40 1.533(4)
C26 H26A 0.9500
C2 C3 1.381(4)
C2 C1 1.392(4)
C2 H2B 0.9500
C22 C23 1.386(4)
C21 C20 1.499(4)
C39 H39A 0.9500
C35 C36 1.389(4)
C35 H35A 0.9500
C5 H5A 0.9500
C3 H3A 0.9500
C24 C23 1.386(4)
C24 H24A 0.9500
C23 H23A 0.9500
C40 C28 1.515(4)
C40 H40A 1.0000
C41 H41A 0.9800
C41 H41B 0.9800
C41 H41C 0.9800
C36 C37 1.374(5)
C36 H36A 0.9500
C18 C13 1.383(4)
C18 C17 1.390(4)
C18 H18A 0.9500
C13 C14 1.395(4)
C13 C19 1.529(4)
C14 C15 1.382(4)
C14 H14A 0.9500
C12 C11 1.370(4)
C12 C7 1.399(4)
C12 H12A 0.9500
C17 C16 1.383(4)
C17 H17A 0.9500
C8 C7 1.384(4)
C8 C9 1.395(4)
C8 H8A 0.9500
C7 C19 1.520(4)
C33 C32 1.373(5)
C33 C28 1.389(4)
C33 H33A 0.9500
C11 C10 1.391(4)
C11 H11A 0.9500
C15 C16 1.382(5)
C15 H15A 0.9500
C19 H19A 1.0000
C16 H16A 0.9500
C10 C9 1.380(4)
C10 H10A 0.9500
C20 H20A 0.9800
C20 H20B 0.9800
C20 H20C 0.9800
C9 H9A 0.9500
C37 H37A 0.9500
C31 C32 1.371(6)
C31 C30 1.383(6)
C31 H31A 0.9500
C30 C29 1.403(5)
C30 H30A 0.9500
C32 H32A 0.9500
C28 C29 1.391(5)
C29 H29A 0.9500

loop_
_geom_torsion_atom_site_label_1
_geom_torsion_atom_site_label_2
_geom_torsion_atom_site_label_3
_geom_torsion_atom_site_label_4
_geom_torsion
C22 N2 C42 O2 -6.2(5)
C22 N2 C42 C41 173.5(3)
C22 C27 C26 C25 1.0(5)
Br2 C27 C26 C25 178.5(2)
C24 C25 C26 C27 2.4(4)
C40 C25 C26 C27 -176.0(3)
C26 C27 C22 C23 -3.6(4)
Br2 C27 C22 C23 179.0(2)
C26 C27 C22 N2 177.1(3)
Br2 C27 C22 N2 -0.4(4)
C42 N2 C22 C23 52.5(4)
C42 N2 C22 C27 -128.1(3)
C1 N1 C21 O1 4.6(5)
C1 N1 C21 C20 -176.3(3)
C37 C38 C39 C34 0.2(5)
C35 C34 C39 C38 1.3(5)
C40 C34 C39 C38 -178.0(3)
C39 C34 C35 C36 -1.7(5)
C40 C34 C35 C36 177.5(3)
C5 C6 C1 C2 2.5(4)
Br1 C6 C1 C2 -178.8(2)
C5 C6 C1 N1 -178.2(3)
Br1 C6 C1 N1 0.4(4)
C3 C2 C1 C6 -1.9(4)
C3 C2 C1 N1 178.8(3)
C21 N1 C1 C6 132.0(3)
C21 N1 C1 C2 -48.8(4)
C3 C4 C5 C6 -1.4(4)
C19 C4 C5 C6 175.2(3)
C1 C6 C5 C4 -0.8(4)
Br1 C6 C5 C4 -179.5(2)
C1 C2 C3 C4 -0.3(4)
C5 C4 C3 C2 2.0(4)
C19 C4 C3 C2 -174.7(3)
C26 C25 C24 C23 -3.2(5)
C40 C25 C24 C23 175.3(3)
C25 C24 C23 C22 0.6(5)
C27 C22 C23 C24 2.8(5)
N2 C22 C23 C24 -177.9(3)
C24 C25 C40 C28 162.6(3)
C26 C25 C40 C28 -19.0(4)
C24 C25 C40 C34 -70.3(4)
C26 C25 C40 C34 108.1(3)
C35 C34 C40 C28 127.8(3)
C39 C34 C40 C28 -53.0(4)
C35 C34 C40 C25 0.5(4)
C39 C34 C40 C25 179.7(3)
C34 C35 C36 C37 0.7(5)
C17 C18 C13 C14 0.8(4)
C17 C18 C13 C19 -178.0(3)
C18 C13 C14 C15 -1.9(5)
C19 C13 C14 C15 176.9(3)
C13 C18 C17 C16 1.1(5)
C9 C8 C7 C12 -0.4(4)
C9 C8 C7 C19 -178.6(3)
C11 C12 C7 C8 0.5(4)
C11 C12 C7 C19 178.8(3)
C7 C12 C11 C10 -0.4(5)
C13 C14 C15 C16 1.1(5)
C8 C7 C19 C13 11.7(4)
C12 C7 C19 C13 -166.5(3)
C8 C7 C19 C4 -115.0(3)
C12 C7 C19 C4 66.8(3)
C18 C13 C19 C7 -98.3(3)
C14 C13 C19 C7 82.9(3)
C18 C13 C19 C4 30.3(4)
C14 C13 C19 C4 -148.5(3)
C5 C4 C19 C7 19.2(4)
C3 C4 C19 C7 -164.2(3)
C5 C4 C19 C13 -109.1(3)
C3 C4 C19 C13 67.5(3)
C14 C15 C16 C17 0.8(5)
C18 C17 C16 C15 -1.9(5)
C12 C11 C10 C9 0.1(5)
C11 C10 C9 C8 0.0(5)
C7 C8 C9 C10 0.1(5)
C35 C36 C37 C38 0.8(5)
C39 C38 C37 C36 -1.2(5)
C32 C31 C30 C29 0.5(5)
C30 C31 C32 C33 0.0(5)
C28 C33 C32 C31 0.0(5)
C32 C33 C28 C29 -0.5(5)
C32 C33 C28 C40 177.4(3)
C25 C40 C28 C33 -93.5(3)
C34 C40 C28 C33 139.2(3)
C25 C40 C28 C29 84.4(3)
C34 C40 C28 C29 -42.9(4)
C33 C28 C29 C30 1.0(5)
C40 C28 C29 C30 -176.9(3)
C31 C30 C29 C28 -1.0(5)
